data_2105633
loop_
_publ_author_name
'Iwasaki, Fujiko'
'Yoshikawa, Joseph H.'
'Yamamoto, Hajime'
'Takada, Kiwamu'
'Kan-nari, Eiji'
'Yasui, Masanori'
'Ishida, Takayuki'
'Nogami, Takashi'

_publ_section_title
;
 TEMPO radicals showing magnetic interactions. II.
 4-(Benzylideneamino)-TEMPO and related compounds
;
_journal_issue 6
_journal_name_full 'Acta Crystallographica Section B'
_journal_page_first 1057
_journal_page_last 1067
_journal_paper_doi 10.1107/S0108768199007326
_journal_volume 55
_journal_year 1999
_chemical_formula_moiety 'C17 H25 N2 O3 S '
_chemical_formula_sum 'C17 H25 N2 O3 S'
_chemical_formula_weight 337.46
_chemical_name_common 4-MeSO2-Ph-TEMPO
_chemical_name_systematic 4-(4-mesylphenylmethyleneamino)-2,2,6,6-tetramethylpiperidin-1-oxyl
_space_group_IT_number 14
_symmetry_cell_setting monoclinic
_symmetry_space_group_name_Hall '-P 2ybc'
_symmetry_space_group_name_H-M 'P 1 21/c 1'
_audit_creation_method SHELXL-97
_cell_angle_alpha 90.00
_cell_angle_beta 114.539(11)
_cell_angle_gamma 90.00
_cell_formula_units_Z 4
_cell_length_a 11.1835(18)
_cell_length_b 15.487(2)
_cell_length_c 11.5660(18)
_cell_measurement_reflns_used 24
_cell_measurement_temperature 294
_cell_measurement_theta_max 17.4
_cell_measurement_theta_min 17.2
_cell_volume 1822.3(5)
_computing_cell_refinement 'AFC (Rigaku Co., 1994)'
_computing_data_collection 'AFC (Rigaku Co., 1994)'
_computing_data_reduction 'teXsan (MSC, 1992)'
_computing_molecular_graphics 'ORTEP II (Johnson, 1976)'
_computing_publication_material 'SHELXL-97 (Sheldrick, 1997)'
_computing_structure_refinement 'SHELXL-97 (Sheldrick, 1997)'
_computing_structure_solution 'SAPI91 (Fan, 1991)'
_diffrn_ambient_temperature 294
_diffrn_measurement_device 'Rigaku AFC7R'
_diffrn_measurement_method \w-2\q
_diffrn_radiation_monochromator graphite
_diffrn_radiation_source 'Rigaku rotating anode'
_diffrn_radiation_type 'Mo K\a'
_diffrn_radiation_wavelength .71073
_diffrn_reflns_av_R_equivalents .0114
_diffrn_reflns_av_sigmaI/netI .0247
_diffrn_reflns_limit_h_max 14
_diffrn_reflns_limit_h_min 0
_diffrn_reflns_limit_k_max 20
_diffrn_reflns_limit_k_min 0
_diffrn_reflns_limit_l_max 13
_diffrn_reflns_limit_l_min -15
_diffrn_reflns_number 4390
_diffrn_reflns_reduction_process 'Lp corrections applied'
_diffrn_reflns_theta_max 27.50
_diffrn_reflns_theta_min 2.00
_diffrn_standards_decay_% 2.06
_diffrn_standards_interval_count 150
_diffrn_standards_number 3
_exptl_absorpt_coefficient_mu .193
_exptl_absorpt_correction_T_max 1.000
_exptl_absorpt_correction_T_min .976
_exptl_absorpt_correction_type '\y scans(North,Phillips & Mathews,1968)'
_exptl_crystal_colour orange
_exptl_crystal_density_diffrn 1.230
_exptl_crystal_density_meas ?
_exptl_crystal_description prism
_exptl_crystal_F_000 724.00
_exptl_crystal_size_max .40
_exptl_crystal_size_mid .40
_exptl_crystal_size_min .25
_refine_diff_density_max .218
_refine_diff_density_min -.371
_refine_ls_extinction_method none
_refine_ls_goodness_of_fit_ref 1.007
_refine_ls_hydrogen_treatment refall
_refine_ls_matrix_type full
_refine_ls_number_parameters 308
_refine_ls_number_reflns 4184
_refine_ls_number_restraints 0
_refine_ls_restrained_S_all 1.007
_refine_ls_R_factor_all .0581
_refine_ls_R_factor_gt .0409
_refine_ls_shift/su_max .002
_refine_ls_shift/su_mean .000
_refine_ls_structure_factor_coef Fsqd
_refine_ls_weighting_details 'w=1/[\s^2^(Fo^2^)+(0.0591P)^2^+0.4517P] where P=(Fo^2^+2Fc^2^)/3'
_refine_ls_weighting_scheme calc
_refine_ls_wR_factor_ref .1235
_reflns_number_gt 3223
_reflns_number_total 4184
_reflns_threshold_expression >2sigma(I)
_cod_data_source_file oa0021.cif
_cod_data_source_block 14
_cod_depositor_comments
;
The following automatic conversions were performed:

'_exptl_crystal_density_meas' value 'not measured' was changed to '?'
- the value is perceived as not measured.

Automatic conversion script
Id: cif_fix_values 3008 2015-01-20 13:52:24Z robertas 

The following automatic conversions were performed:

'_refine_ls_weighting_scheme' value 'calc
w=1/[\s^2^(Fo^2^)+(0.0591P)^2^+0.4517P] where P=(Fo^2^+2Fc^2^)/3' was
changed to 'calc'. New tag '_refine_ls_weighting_details' was
created. The value of the new tag was set to
'w=1/[\s^2^(Fo^2^)+(0.0591P)^2^+0.4517P] where P=(Fo^2^+2Fc^2^)/3'.

Automatic conversion script
Id: cif_fix_values 3143 2015-03-26 13:38:13Z robertas 
;
_cod_original_cell_volume 1822.2(5)
_cod_original_sg_symbol_H-M 'P 21/c       '
_cod_original_formula_sum 'C17 H25 N2 O3 S '
_cod_database_code 2105633

loop_
_symmetry_equiv_pos_as_xyz
x,y,z
-x,1/2+y,1/2-z
-x,-y,-z
x,1/2-y,1/2+z

loop_
_atom_site_label
_atom_site_fract_x
_atom_site_fract_y
_atom_site_fract_z
_atom_site_U_iso_or_equiv
_atom_site_adp_type
_atom_site_calc_flag
_atom_site_occupancy
_atom_site_type_symbol
S1 .67906(4) .23050(3) .32526(4) .04993(14) Uani d 1 S
O1 -.32575(13) -.17790(10) .14263(17) .0777(5) Uani d 1 O
O2 .79800(13) .19177(11) .41330(16) .0791(5) Uani d 1 O
O3 .66697(16) .24230(11) .19877(14) .0780(5) Uani d 1 O
N1 -.21831(13) -.13885(9) .16040(14) .0466(3) Uani d 1 N
N2 .13684(14) -.01037(10) .22219(15) .0550(4) Uani d 1 N
C2 -.20524(16) -.04898(11) .21003(16) .0455(4) Uani d 1 C
C3 -.08984(17) -.00427(11) .1966(2) .0494(4) Uani d 1 C
C4 .03315(16) -.05922(11) .24018(18) .0477(4) Uani d 1 C
C5 .00093(18) -.13977(12) .1584(2) .0502(4) Uani d 1 C
C6 -.10558(15) -.19526(10) .17114(15) .0437(3) Uani d 1 C
C7 .23087(16) .01568(11) .32082(18) .0480(4) Uani d 1 C
C11 .34033(15) .06780(10) .31885(16) .0437(3) Uani d 1 C
C12 .34551(16) .09204(12) .20499(17) .0493(4) Uani d 1 C
C13 .44757(16) .14254(12) .20545(17) .0480(4) Uani d 1 C
C14 .54568(14) .16726(10) .32084(15) .0426(3) Uani d 1 C
C15 .54249(17) .14415(12) .43496(17) .0498(4) Uani d 1 C
C16 .43876(17) .09491(12) .43305(17) .0498(4) Uani d 1 C
C17 .6596(4) .32873(17) .3911(4) .0928(10) Uani d 1 C
C21 -.1871(3) -.05072(16) .3485(2) .0635(5) Uani d 1 C
C22 -.3321(2) -.00156(16) .1293(3) .0666(5) Uani d 1 C
C61 -.0540(2) -.24426(14) .2979(2) .0611(5) Uani d 1 C
C62 -.1565(2) -.26078(14) .0635(2) .0607(5) Uani d 1 C
H4 .0623(18) -.0726(12) .3295(18) .046(5) Uiso d 1 H
H7 .232(2) .0055(14) .401(2) .067(6) Uiso d 1 H
H12 .274(2) .0727(13) .1256(19) .058(5) Uiso d 1 H
H13 .449(2) .1593(14) .129(2) .064(6) Uiso d 1 H
H15 .613(2) .1604(14) .5149(19) .064(6) Uiso d 1 H
H16 .4339(19) .0787(12) .5097(19) .055(5) Uiso d 1 H
H21 -.251(2) -.0867(16) .358(2) .085(8) Uiso calc 1 H
H22 -.102(2) -.0751(15) .408(2) .070(7) Uiso d 1 H
H23 -.195(2) .0086(17) .374(2) .083(7) Uiso d 1 H
H24 -.324(2) .0591(17) .148(2) .073(7) Uiso d 1 H
H25 -.352(2) -.0051(15) .039(2) .073(7) Uiso d 1 H
H26 -.405(3) -.0240(17) .143(2) .089(8) Uiso calc 1 H
H31 -.1127(19) .0106(13) .110(2) .058(5) Uiso d 1 H
H32 -.072(2) .0470(16) .241(2) .069(6) Uiso d 1 H
H51 -.0254(19) -.1239(13) .069(2) .060(6) Uiso d 1 H
H52 .075(2) -.1731(14) .1822(19) .062(6) Uiso d 1 H
H61 -.123(3) -.2753(16) .308(2) .083(7) Uiso d 1 H
H62 .015(3) -.2881(19) .304(2) .101(9) Uiso calc 1 H
H63 -.018(2) -.2040(15) .371(2) .066(6) Uiso d 1 H
H64 -.224(3) -.2983(16) .071(2) .087(7) Uiso calc 1 H
H65 -.192(2) -.2337(15) -.018(2) .076(7) Uiso d 1 H
H66 -.079(3) -.2951(17) .067(2) .089(8) Uiso calc 1 H
H71 .723(3) .372(2) .384(3) .113(9) Uiso calc 1 H
H72 .583(3) .350(2) .314(3) .104(11) Uiso d 1 H
H73 .665(4) .318(3) .474(5) .21(2) Uiso calc 1 H

loop_
_atom_site_aniso_label
_atom_site_aniso_U_11
_atom_site_aniso_U_22
_atom_site_aniso_U_33
_atom_site_aniso_U_12
_atom_site_aniso_U_13
_atom_site_aniso_U_23
S1 .0416(2) .0528(3) .0593(3) -.01223(17) .02488(19) -.00821(19)
O1 .0495(7) .0680(9) .1266(13) -.0205(6) .0476(8) -.0190(9)
O2 .0384(7) .0967(12) .0918(11) -.0102(7) .0168(7) .0035(9)
O3 .0763(10) .1010(12) .0639(9) -.0328(9) .0363(8) -.0025(8)
N1 .0373(7) .0457(7) .0611(8) -.0070(5) .0248(6) -.0067(6)
N2 .0429(7) .0615(9) .0631(9) -.0147(7) .0244(7) -.0016(7)
C2 .0440(8) .0423(8) .0568(9) .0010(7) .0272(7) -.0022(7)
C3 .0500(9) .0393(8) .0639(11) -.0053(7) .0287(8) -.0020(8)
C4 .0386(8) .0520(9) .0550(10) -.0093(7) .0218(7) .0009(7)
C5 .0435(9) .0501(9) .0667(11) -.0008(7) .0327(8) -.0037(8)
C6 .0456(8) .0391(8) .0524(9) -.0013(6) .0264(7) -.0039(7)
C7 .0424(8) .0468(9) .0589(10) -.0045(7) .0252(8) -.0020(8)
C11 .0357(7) .0419(8) .0547(9) -.0017(6) .0201(7) -.0019(7)
C12 .0369(8) .0586(10) .0491(9) -.0084(7) .0147(7) -.0074(8)
C13 .0411(8) .0580(10) .0465(9) -.0055(7) .0196(7) -.0017(7)
C14 .0340(7) .0432(8) .0508(8) -.0031(6) .0178(6) -.0024(7)
C15 .0431(8) .0547(10) .0461(9) -.0087(7) .0133(7) -.0039(7)
C16 .0480(9) .0552(10) .0475(9) -.0063(7) .0209(7) .0007(7)
C17 .104(2) .0543(13) .147(3) -.0241(14) .080(2) -.0284(16)
C21 .0780(14) .0610(12) .0667(12) -.0021(11) .0450(12) -.0067(10)
C22 .0516(11) .0633(13) .0892(17) .0138(9) .0338(11) .0063(11)
C61 .0725(13) .0525(11) .0602(12) -.0003(10) .0295(10) .0054(9)
C62 .0748(13) .0521(11) .0642(12) -.0108(10) .0379(11) -.0138(9)

loop_
_atom_type_symbol
_atom_type_description
_atom_type_scat_dispersion_real
_atom_type_scat_dispersion_imag
_atom_type_scat_source
C C .0033 .0016 'International Tables Vol C Tables 4.2.6.8 and 6.1.1.4'
H H .0000 .0000 'International Tables Vol C Tables 4.2.6.8 and 6.1.1.4'
N N .0061 .0033 'International Tables Vol C Tables 4.2.6.8 and 6.1.1.4'
O O .0106 .0060 'International Tables Vol C Tables 4.2.6.8 and 6.1.1.4'
S S .1246 .1234 'International Tables Vol C Tables 4.2.6.8 and 6.1.1.4'

loop_
_geom_angle_atom_site_label_1
_geom_angle_atom_site_label_2
_geom_angle_atom_site_label_3
_geom_angle
_geom_angle_publ_flag
O3 S1 O2 116.69(10) no
O3 S1 C17 111.00(17) no
O2 S1 C17 107.55(17) no
O3 S1 C14 108.81(8) no
O2 S1 C14 108.23(9) no
C17 S1 C14 103.75(11) no
O1 N1 C2 115.95(13) no
O1 N1 C6 116.04(13) no
C2 N1 C6 124.70(12) no
C7 N2 C4 116.71(16) no
N1 C2 C22 107.25(15) no
N1 C2 C3 109.64(13) no
C22 C2 C3 109.26(16) no
N1 C2 C21 109.65(15) no
C22 C2 C21 109.61(17) no
C3 C2 C21 111.35(16) no
C4 C3 C2 113.58(14) no
C4 C3 H31 107.2(12) no
C2 C3 H31 110.3(12) no
C4 C3 H32 110.3(14) no
C2 C3 H32 108.8(13) no
H31 C3 H32 106.4(18) no
N2 C4 C3 108.94(14) no
N2 C4 C5 109.40(14) no
C3 C4 C5 107.88(14) no
N2 C4 H4 109.0(11) no
C3 C4 H4 109.4(11) no
C5 C4 H4 112.1(11) no
C4 C5 C6 113.34(14) no
C4 C5 H51 109.9(12) no
C6 C5 H51 109.8(12) no
C4 C5 H52 109.1(13) no
C6 C5 H52 107.1(13) no
H51 C5 H52 107.4(17) no
N1 C6 C62 107.78(15) no
N1 C6 C5 109.15(13) no
C62 C6 C5 109.79(15) no
N1 C6 C61 109.72(14) no
C62 C6 C61 108.45(16) no
C5 C6 C61 111.86(16) no
N2 C7 C11 123.36(17) no
N2 C7 H7 120.5(13) no
C11 C7 H7 116.0(13) no
C16 C11 C12 119.36(15) no
C16 C11 C7 119.11(16) no
C12 C11 C7 121.52(15) no
C13 C12 C11 120.49(15) no
C13 C12 H12 121.9(12) no
C11 C12 H12 117.6(12) no
C12 C13 C14 118.88(16) no
C12 C13 H13 119.8(13) no
C14 C13 H13 121.4(13) no
C15 C14 C13 121.65(15) no
C15 C14 S1 118.17(12) no
C13 C14 S1 120.18(13) no
C16 C15 C14 118.84(15) no
C16 C15 H15 120.5(12) no
C14 C15 H15 120.6(12) no
C15 C16 C11 120.76(16) no
C15 C16 H16 120.5(12) no
C11 C16 H16 118.7(12) no
S1 C17 H71 109.1(17) no
S1 C17 H72 96.7(18) no
H71 C17 H72 94(2) no
S1 C17 H73 109(3) no
H71 C17 H73 117(3) no
H72 C17 H73 129(3) no
C2 C21 H21 111.0(15) no
C2 C21 H22 113.9(13) no
H21 C21 H22 104(2) no
C2 C21 H23 107.9(14) no
H21 C21 H23 111(2) no
H22 C21 H23 109.4(19) no
C2 C22 H24 110.9(14) no
C2 C22 H25 111.8(13) no
H24 C22 H25 105(2) no
C2 C22 H26 111.5(15) no
H24 C22 H26 109(2) no
H25 C22 H26 109(2) no
C6 C61 H61 111.5(15) no
C6 C61 H62 111.9(15) no
H61 C61 H62 107(2) no
C6 C61 H63 111.1(12) no
H61 C61 H63 106.1(19) no
H62 C61 H63 109(2) no
C6 C62 H64 111.0(15) no
C6 C62 H65 112.0(14) no
H64 C62 H65 109(2) no
C6 C62 H66 107.3(14) no
H64 C62 H66 111(2) no
H65 C62 H66 106(2) no

loop_
_geom_bond_atom_site_label_1
_geom_bond_atom_site_label_2
_geom_bond_distance
_geom_bond_publ_flag
S1 O3 1.4240(16) no
S1 O2 1.4285(16) no
S1 C17 1.755(3) no
S1 C14 1.7674(16) no
O1 N1 1.2832(17) yes
N1 C2 1.489(2) yes
N1 C6 1.496(2) yes
N2 C4 1.470(2) yes
N2 C7 1.254(2) yes
C2 C22 1.525(3) no
C2 C3 1.528(2) yes
C2 C21 1.529(3) no
C3 C4 1.515(2) yes
C3 H31 .95(2) no
C3 H32 .92(2) no
C4 C5 1.516(3) yes
C4 H4 .968(19) no
C5 C6 1.525(2) yes
C5 H51 .98(2) no
C5 H52 .91(2) no
C6 C62 1.522(2) no
C6 C61 1.535(3) no
C7 C11 1.474(2) yes
C7 H7 .93(2) no
C11 C16 1.387(2) no
C11 C12 1.393(2) no
C12 C13 1.382(2) no
C12 H12 .98(2) no
C13 C14 1.384(2) no
C13 H13 .93(2) no
C14 C15 1.382(2) no
C15 C16 1.381(2) no
C15 H15 .97(2) no
C16 H16 .94(2) no
C17 H71 1.01(3) no
C17 H72 1.00(3) no
C17 H73 .96(5) no
C21 H21 .95(3) no
C21 H22 .99(2) no
C21 H23 .98(3) no
C22 H24 .96(2) no
C22 H25 .97(2) no
C22 H26 .96(3) no
C61 H61 .96(3) no
C61 H62 1.01(3) no
C61 H63 .99(2) no
C62 H64 .99(3) no
C62 H65 .95(2) no
C62 H66 1.00(3) no

loop_
_geom_torsion_atom_site_label_1
_geom_torsion_atom_site_label_2
_geom_torsion_atom_site_label_3
_geom_torsion_atom_site_label_4
_geom_torsion
_geom_torsion_publ_flag
O1 N1 C2 C3 -166.73(16) yes
O1 N1 C6 C5 165.91(16) yes
C6 N1 C2 C3 34.7(2) yes
C2 N1 C6 C5 -35.6(2) yes
N1 C2 C3 C4 -45.9(2) yes
C4 C5 C6 N1 47.6(2) yes
C2 C3 C4 C5 60.9(2) yes
C3 C4 C5 C6 -62.0(2) yes
C2 C3 C4 N2 179.57(15) yes
N2 C4 C5 C6 179.67(15) yes
C7 N2 C4 C3 109.25(19) yes
C7 N2 C4 C5 -133.05(18) yes
O1 N1 C2 C22 -48.2(2) no
C6 N1 C2 C22 153.25(16) no
O1 N1 C2 C21 70.7(2) no
C6 N1 C2 C21 -87.80(19) no
C22 C2 C3 C4 -163.14(17) no
C21 C2 C3 C4 75.6(2) no
O1 N1 C6 C62 46.7(2) no
C2 N1 C6 C62 -154.76(16) no
O1 N1 C6 C61 -71.2(2) no
C2 N1 C6 C61 87.33(19) no
C4 C5 C6 C62 165.52(17) no
C4 C5 C6 C61 -74.0(2) no
C4 N2 C7 C11 -178.00(15) no
N2 C7 C11 C16 178.84(18) no
N2 C7 C11 C12 .3(3) no
C16 C11 C12 C13 .0(3) no
C7 C11 C12 C13 178.53(16) no
C11 C12 C13 C14 1.2(3) no
C12 C13 C14 C15 -1.3(3) no
C12 C13 C14 S1 179.06(13) no
O3 S1 C14 C15 176.55(14) no
O2 S1 C14 C15 48.83(17) no
C17 S1 C14 C15 -65.2(2) no
O3 S1 C14 C13 -3.83(18) no
O2 S1 C14 C13 -131.55(15) no
C17 S1 C14 C13 114.4(2) no
C13 C14 C15 C16 .2(3) no
S1 C14 C15 C16 179.86(14) no
C14 C15 C16 C11 1.0(3) no
C12 C11 C16 C15 -1.2(3) no
C7 C11 C16 C15 -179.69(16) no
